data_7039575
loop_
_publ_author_name
'Deka, Hemanta'
'Ghosh, Somnath'
'Saha, Soumen'
'Gogoi, Kuldeep'
'Mondal, Biplab'

_publ_section_title
;
 Effect of ligand denticity on the nitric oxide reactivity of cobalt(ii)
 complexes.
;
_journal_issue 27
_journal_name_full 'Dalton transactions (Cambridge, England : 2003)'
_journal_page_first 10979
_journal_page_last 10988
_journal_paper_doi 10.1039/c6dt01169a
_journal_volume 45
_journal_year 2016
_chemical_formula_sum 'C44 H64 Cl2 Co N4 O5'
_chemical_formula_weight 858.82
_chemical_name_systematic
; 
 ? 
;
_space_group_IT_number 13
_symmetry_cell_setting monoclinic
_symmetry_space_group_name_Hall '-P 2yc'
_symmetry_space_group_name_H-M 'P 1 2/c 1'
_atom_sites_solution_hydrogens geom
_atom_sites_solution_primary direct
_atom_sites_solution_secondary difmap
_audit_creation_method SHELXL-97
_audit_update_record
;
2016-03-01 deposited with the CCDC.
2016-05-31 downloaded from the CCDC.
;
_cell_angle_alpha 90.00
_cell_angle_beta 95.337(4)
_cell_angle_gamma 90.00
_cell_formula_units_Z 2
_cell_length_a 14.2041(6)
_cell_length_b 10.6502(4)
_cell_length_c 16.5585(6)
_cell_measurement_reflns_used 10168
_cell_measurement_temperature 293(2)
_cell_measurement_theta_max 25
_cell_measurement_theta_min 2.9
_cell_volume 2494.05(17)
_computing_structure_refinement 'SHELXL-97 (Sheldrick, 1997)'
_computing_structure_solution 'SHELXS-97 (Sheldrick, 1990)'
_diffrn_ambient_temperature 293(2)
_diffrn_measured_fraction_theta_full 0.998
_diffrn_measured_fraction_theta_max 0.998
_diffrn_measurement_device_type 'SuperNova, Single source at offset, Eos'
_diffrn_radiation_monochromator graphite
_diffrn_radiation_source 'fine-focus sealed tube'
_diffrn_radiation_type MoK\a
_diffrn_radiation_wavelength 0.71073
_diffrn_reflns_av_R_equivalents 0.0313
_diffrn_reflns_av_sigmaI/netI 0.0448
_diffrn_reflns_limit_h_max 15
_diffrn_reflns_limit_h_min -16
_diffrn_reflns_limit_k_max 9
_diffrn_reflns_limit_k_min -12
_diffrn_reflns_limit_l_max 12
_diffrn_reflns_limit_l_min -19
_diffrn_reflns_number 10168
_diffrn_reflns_theta_full 25.00
_diffrn_reflns_theta_max 25.00
_diffrn_reflns_theta_min 2.88
_exptl_absorpt_coefficient_mu 0.493
_exptl_absorpt_correction_T_max 1.00000
_exptl_absorpt_correction_T_min 0.78924
_exptl_absorpt_correction_type multi-scan
_exptl_absorpt_process_details 'face installed'
_exptl_crystal_colour pink
_exptl_crystal_density_diffrn 1.144
_exptl_crystal_density_method 'not measured'
_exptl_crystal_description plate
_exptl_crystal_F_000 914
_exptl_crystal_size_max 1
_exptl_crystal_size_mid .08
_exptl_crystal_size_min .05
_refine_diff_density_max 1.185
_refine_diff_density_min -0.310
_refine_diff_density_rms 0.101
_refine_ls_extinction_method none
_refine_ls_goodness_of_fit_ref 1.154
_refine_ls_hydrogen_treatment mixed
_refine_ls_matrix_type full
_refine_ls_number_parameters 261
_refine_ls_number_reflns 4396
_refine_ls_number_restraints 0
_refine_ls_restrained_S_all 1.154
_refine_ls_R_factor_all 0.0832
_refine_ls_R_factor_gt 0.0654
_refine_ls_shift/su_max 0.000
_refine_ls_shift/su_mean 0.000
_refine_ls_structure_factor_coef Fsqd
_refine_ls_weighting_details 'calc w=1/[\s^2^(Fo^2^)+(0.1190P)^2^+1.2704P] where P=(Fo^2^+2Fc^2^)/3'
_refine_ls_weighting_scheme calc
_refine_ls_wR_factor_gt 0.2062
_refine_ls_wR_factor_ref 0.2232
_reflns_number_gt 3371
_reflns_number_total 4396
_reflns_threshold_expression >2sigma(I)
_cod_data_source_file c6dt01169a2.cif
_cod_data_source_block complex1
_cod_depositor_comments 'Adding full bibliography for 7039575--7039580.cif.'
_cod_original_sg_symbol_H-M P2/c
_cod_database_code 7039575

loop_
_symmetry_equiv_pos_as_xyz
'x, y, z'
'-x, y, -z+1/2'
'-x, -y, -z'
'x, -y, z-1/2'

loop_
_atom_site_label
_atom_site_type_symbol
_atom_site_fract_x
_atom_site_fract_y
_atom_site_fract_z
_atom_site_U_iso_or_equiv
_atom_site_adp_type
_atom_site_occupancy
_atom_site_symmetry_multiplicity
_atom_site_calc_flag
_atom_site_refinement_flags
Co1 Co 0.5000 1.0000 0.0000 0.0399(3) Uani 1 2 d S
Cl1 Cl 0.52590(9) 0.83282(10) -0.09796(6) 0.0586(4) Uani 1 1 d .
N2 N 0.5552(2) 0.8764(3) 0.10725(19) 0.0427(8) Uani 1 1 d .
H2N H 0.5865 0.9279 0.1445 0.051 Uiso 1 1 calc R
N1 N 0.3679(2) 0.9190(3) 0.02710(19) 0.0440(8) Uani 1 1 d .
H1N H 0.3436 0.9735 0.0620 0.053 Uiso 1 1 calc R
C15 C 0.7227(3) 0.7232(4) 0.2230(3) 0.0504(10) Uani 1 1 d .
C14 C 0.6506(3) 0.6865(4) 0.1637(2) 0.0472(10) Uani 1 1 d .
C13 C 0.6205(3) 0.7715(4) 0.0926(2) 0.0472(9) Uani 1 1 d .
H13A H 0.6770 0.8071 0.0732 0.057 Uiso 1 1 calc R
H13B H 0.5905 0.7199 0.0494 0.057 Uiso 1 1 calc R
C11 C 0.3922(3) 0.8040(4) 0.0752(3) 0.0502(10) Uani 1 1 d .
H11A H 0.4145 0.7394 0.0403 0.060 Uiso 1 1 calc R
H11B H 0.3365 0.7726 0.0983 0.060 Uiso 1 1 calc R
C19 C 0.6095(3) 0.5678(4) 0.1705(3) 0.0569(11) Uani 1 1 d .
C5 C 0.2007(3) 0.8451(4) -0.0085(3) 0.0504(10) Uani 1 1 d .
C10 C 0.2912(3) 0.8969(5) -0.0382(3) 0.0551(11) Uani 1 1 d .
H10A H 0.3137 0.8385 -0.0770 0.066 Uiso 1 1 calc R
H10B H 0.2768 0.9755 -0.0663 0.066 Uiso 1 1 calc R
C4 C 0.1450(3) 0.9207(4) 0.0368(3) 0.0583(11) Uani 1 1 d .
C16 C 0.7513(3) 0.6422(5) 0.2861(3) 0.0609(12) Uani 1 1 d .
H16 H 0.7997 0.6673 0.3244 0.073 Uiso 1 1 calc R
C6 C 0.1733(3) 0.7203(5) -0.0253(3) 0.0643(12) Uani 1 1 d .
C12 C 0.4682(3) 0.8347(4) 0.1420(2) 0.0459(9) Uani 1 1 d .
H12A H 0.4461 0.9005 0.1761 0.055 Uiso 1 1 calc R
H12B H 0.4818 0.7610 0.1755 0.055 Uiso 1 1 calc R
C17 C 0.7108(4) 0.5259(5) 0.2941(3) 0.0687(14) Uani 1 1 d .
C20 C 0.5349(4) 0.5176(4) 0.1089(4) 0.0775(16) Uani 1 1 d .
H20B H 0.4770 0.5629 0.1125 0.116 Uiso 1 1 calc R
H20A H 0.5248 0.4301 0.1192 0.116 Uiso 1 1 calc R
H20C H 0.5551 0.5275 0.0555 0.116 Uiso 1 1 calc R
C18 C 0.6395(4) 0.4895(4) 0.2350(3) 0.0692(14) Uani 1 1 d .
H18 H 0.6114 0.4111 0.2388 0.083 Uiso 1 1 calc R
C21 C 0.7705(3) 0.8489(5) 0.2209(3) 0.0684(13) Uani 1 1 d .
H21C H 0.8222 0.8523 0.2625 0.103 Uiso 1 1 calc R
H21A H 0.7259 0.9140 0.2298 0.103 Uiso 1 1 calc R
H21B H 0.7940 0.8607 0.1689 0.103 Uiso 1 1 calc R
C2 C 0.0367(3) 0.7459(5) 0.0514(4) 0.0743(14) Uani 1 1 d .
C3 C 0.0646(3) 0.8699(5) 0.0654(4) 0.0731(14) Uani 1 1 d .
H3 H 0.0275 0.9210 0.0952 0.088 Uiso 1 1 calc R
C8 C 0.1690(4) 1.0547(5) 0.0561(4) 0.0875(18) Uani 1 1 d .
H8B H 0.1980 1.0917 0.0117 0.131 Uiso 1 1 calc R
H8C H 0.2120 1.0586 0.1043 0.131 Uiso 1 1 calc R
H8A H 0.1123 1.0999 0.0647 0.131 Uiso 1 1 calc R
C7 C 0.0914(3) 0.6754(5) 0.0054(4) 0.0744(15) Uani 1 1 d .
H7 H 0.0731 0.5930 -0.0063 0.089 Uiso 1 1 calc R
C9 C 0.2299(4) 0.6331(6) -0.0739(4) 0.098(2) Uani 1 1 d .
H9A H 0.1931 0.5596 -0.0887 0.147 Uiso 1 1 calc R
H9B H 0.2869 0.6090 -0.0419 0.147 Uiso 1 1 calc R
H9C H 0.2457 0.6751 -0.1221 0.147 Uiso 1 1 calc R
C1 C -0.0508(5) 0.6935(7) 0.0857(6) 0.121(3) Uani 1 1 d .
H1A H -0.0437 0.6045 0.0934 0.181 Uiso 1 1 calc R
H1B H -0.1054 0.7099 0.0486 0.181 Uiso 1 1 calc R
H1C H -0.0585 0.7329 0.1368 0.181 Uiso 1 1 calc R
C22 C 0.7415(5) 0.4400(7) 0.3639(4) 0.105(2) Uani 1 1 d .
H22A H 0.7723 0.4883 0.4076 0.157 Uiso 1 1 calc R
H22B H 0.7845 0.3783 0.3466 0.157 Uiso 1 1 calc R
H22C H 0.6871 0.3988 0.3820 0.157 Uiso 1 1 calc R
O1 O 0.3672(3) 0.1124(4) 0.2586(3) 0.0935(12) Uani 1 1 d .
O3 O 0.0000 0.3747(7) 0.2500 0.140(3) Uani 1 2 d S
O2 O 0.1013(6) 0.1490(7) 0.2650(3) 0.205(4) Uani 1 1 d .

loop_
_atom_site_aniso_label
_atom_site_aniso_U_11
_atom_site_aniso_U_22
_atom_site_aniso_U_33
_atom_site_aniso_U_23
_atom_site_aniso_U_13
_atom_site_aniso_U_12
Co1 0.0462(4) 0.0390(5) 0.0346(4) 0.0041(3) 0.0042(3) -0.0029(3)
Cl1 0.0879(8) 0.0487(6) 0.0396(6) -0.0038(5) 0.0086(5) -0.0009(5)
N2 0.0508(18) 0.0397(18) 0.0370(17) -0.0009(14) 0.0017(14) -0.0015(14)
N1 0.0452(16) 0.0473(19) 0.0390(17) 0.0063(15) 0.0010(14) -0.0013(14)
C15 0.056(2) 0.048(2) 0.046(2) -0.0082(19) 0.0022(19) 0.0107(19)
C14 0.062(2) 0.041(2) 0.039(2) -0.0032(17) 0.0059(18) 0.0119(18)
C13 0.057(2) 0.044(2) 0.041(2) 0.0003(18) 0.0070(18) 0.0045(18)
C11 0.053(2) 0.048(2) 0.050(2) 0.011(2) 0.0063(19) -0.0053(18)
C19 0.078(3) 0.044(2) 0.048(2) -0.005(2) 0.001(2) 0.006(2)
C5 0.046(2) 0.058(3) 0.045(2) 0.001(2) -0.0044(18) -0.0051(19)
C10 0.054(2) 0.064(3) 0.046(2) 0.007(2) 0.0019(19) -0.007(2)
C4 0.050(2) 0.054(3) 0.070(3) 0.000(2) 0.001(2) 0.001(2)
C16 0.073(3) 0.063(3) 0.045(2) -0.005(2) -0.005(2) 0.019(2)
C6 0.055(3) 0.070(3) 0.068(3) -0.011(3) 0.006(2) -0.007(2)
C12 0.055(2) 0.047(2) 0.036(2) 0.0073(18) 0.0077(17) 0.0032(18)
C17 0.096(4) 0.060(3) 0.049(3) 0.007(2) 0.000(3) 0.023(3)
C20 0.106(4) 0.049(3) 0.072(4) -0.005(2) -0.016(3) -0.009(3)
C18 0.103(4) 0.043(3) 0.061(3) 0.006(2) 0.004(3) 0.004(2)
C21 0.059(3) 0.066(3) 0.078(3) -0.006(3) -0.006(2) 0.000(2)
C2 0.054(3) 0.071(3) 0.099(4) 0.006(3) 0.011(3) -0.007(2)
C3 0.057(3) 0.079(4) 0.085(4) -0.005(3) 0.014(3) 0.008(2)
C8 0.076(3) 0.062(3) 0.125(5) -0.008(4) 0.014(3) 0.004(3)
C7 0.062(3) 0.065(3) 0.096(4) -0.009(3) 0.008(3) -0.012(2)
C9 0.088(4) 0.083(4) 0.127(6) -0.046(4) 0.025(4) -0.013(3)
C1 0.084(4) 0.102(5) 0.185(8) 0.013(5) 0.060(5) -0.017(4)
C22 0.133(6) 0.092(5) 0.083(4) 0.034(4) -0.015(4) 0.023(4)
O1 0.103(3) 0.098(3) 0.082(3) 0.001(2) 0.023(2) -0.023(2)
O3 0.155(7) 0.083(5) 0.179(8) 0.000 0.004(6) 0.000
O2 0.351(10) 0.176(6) 0.082(3) -0.029(4) -0.017(5) 0.165(7)

loop_
_atom_type_symbol
_atom_type_description
_atom_type_scat_dispersion_real
_atom_type_scat_dispersion_imag
_atom_type_scat_source
C C 0.0033 0.0016 'International Tables Vol C Tables 4.2.6.8 and 6.1.1.4'
H H 0.0000 0.0000 'International Tables Vol C Tables 4.2.6.8 and 6.1.1.4'
Cl Cl 0.1484 0.1585 'International Tables Vol C Tables 4.2.6.8 and 6.1.1.4'
Co Co 0.3494 0.9721 'International Tables Vol C Tables 4.2.6.8 and 6.1.1.4'
O O 0.0106 0.0060 'International Tables Vol C Tables 4.2.6.8 and 6.1.1.4'
N N 0.0061 0.0033 'International Tables Vol C Tables 4.2.6.8 and 6.1.1.4'

loop_
_geom_angle_atom_site_label_1
_geom_angle_atom_site_label_2
_geom_angle_atom_site_label_3
_geom_angle
_geom_angle_site_symmetry_1
_geom_angle_site_symmetry_3
N1 Co1 N1 180.0 . 3_675
N1 Co1 N2 98.63(11) . 3_675
N1 Co1 N2 81.37(11) 3_675 3_675
N1 Co1 N2 81.38(11) . .
N1 Co1 N2 98.63(11) 3_675 .
N2 Co1 N2 180.0 3_675 .
N1 Co1 Cl1 88.04(10) . 3_675
N1 Co1 Cl1 91.96(10) 3_675 3_675
N2 Co1 Cl1 91.95(8) 3_675 3_675
N2 Co1 Cl1 88.05(8) . 3_675
N1 Co1 Cl1 91.96(10) . .
N1 Co1 Cl1 88.04(10) 3_675 .
N2 Co1 Cl1 88.05(8) 3_675 .
N2 Co1 Cl1 91.95(8) . .
Cl1 Co1 Cl1 180.0 3_675 .
C12 N2 C13 113.2(3) . .
C12 N2 Co1 103.7(2) . .
C13 N2 Co1 118.7(2) . .
C12 N2 H2N 106.9 . .
C13 N2 H2N 106.9 . .
Co1 N2 H2N 106.9 . .
C10 N1 C11 112.3(3) . .
C10 N1 Co1 120.6(2) . .
C11 N1 Co1 106.2(2) . .
C10 N1 H1N 105.5 . .
C11 N1 H1N 105.5 . .
Co1 N1 H1N 105.5 . .
C16 C15 C14 119.8(4) . .
C16 C15 C21 118.1(4) . .
C14 C15 C21 122.2(4) . .
C19 C14 C15 118.5(4) . .
C19 C14 C13 120.8(4) . .
C15 C14 C13 120.7(4) . .
N2 C13 C14 117.3(3) . .
N2 C13 H13A 108.0 . .
C14 C13 H13A 108.0 . .
N2 C13 H13B 108.0 . .
C14 C13 H13B 108.0 . .
H13A C13 H13B 107.2 . .
N1 C11 C12 109.2(3) . .
N1 C11 H11A 109.8 . .
C12 C11 H11A 109.8 . .
N1 C11 H11B 109.8 . .
C12 C11 H11B 109.8 . .
H11A C11 H11B 108.3 . .
C18 C19 C14 120.2(4) . .
C18 C19 C20 117.1(4) . .
C14 C19 C20 122.7(4) . .
C4 C5 C6 119.5(4) . .
C4 C5 C10 120.2(4) . .
C6 C5 C10 120.4(4) . .
N1 C10 C5 114.1(3) . .
N1 C10 H10A 108.7 . .
C5 C10 H10A 108.7 . .
N1 C10 H10B 108.7 . .
C5 C10 H10B 108.7 . .
H10A C10 H10B 107.6 . .
C3 C4 C5 119.0(4) . .
C3 C4 C8 118.5(5) . .
C5 C4 C8 122.5(4) . .
C17 C16 C15 122.4(4) . .
C17 C16 H16 118.8 . .
C15 C16 H16 118.8 . .
C7 C6 C5 118.5(5) . .
C7 C6 C9 119.1(5) . .
C5 C6 C9 122.5(4) . .
N2 C12 C11 110.3(3) . .
N2 C12 H12A 109.6 . .
C11 C12 H12A 109.6 . .
N2 C12 H12B 109.6 . .
C11 C12 H12B 109.6 . .
H12A C12 H12B 108.1 . .
C16 C17 C18 117.7(4) . .
C16 C17 C22 121.7(5) . .
C18 C17 C22 120.6(5) . .
C19 C20 H20B 109.5 . .
C19 C20 H20A 109.5 . .
H20B C20 H20A 109.5 . .
C19 C20 H20C 109.5 . .
H20B C20 H20C 109.5 . .
H20A C20 H20C 109.5 . .
C19 C18 C17 121.5(5) . .
C19 C18 H18 119.3 . .
C17 C18 H18 119.3 . .
C15 C21 H21C 109.5 . .
C15 C21 H21A 109.5 . .
H21C C21 H21A 109.5 . .
C15 C21 H21B 109.5 . .
H21C C21 H21B 109.5 . .
H21A C21 H21B 109.5 . .
C7 C2 C3 116.6(5) . .
C7 C2 C1 122.3(5) . .
C3 C2 C1 121.1(6) . .
C4 C3 C2 123.0(5) . .
C4 C3 H3 118.5 . .
C2 C3 H3 118.5 . .
C4 C8 H8B 109.5 . .
C4 C8 H8C 109.5 . .
H8B C8 H8C 109.5 . .
C4 C8 H8A 109.5 . .
H8B C8 H8A 109.5 . .
H8C C8 H8A 109.5 . .
C2 C7 C6 123.5(5) . .
C2 C7 H7 118.3 . .
C6 C7 H7 118.3 . .
C6 C9 H9A 109.5 . .
C6 C9 H9B 109.5 . .
H9A C9 H9B 109.5 . .
C6 C9 H9C 109.5 . .
H9A C9 H9C 109.5 . .
H9B C9 H9C 109.5 . .
C2 C1 H1A 109.5 . .
C2 C1 H1B 109.5 . .
H1A C1 H1B 109.5 . .
C2 C1 H1C 109.5 . .
H1A C1 H1C 109.5 . .
H1B C1 H1C 109.5 . .
C17 C22 H22A 109.5 . .
C17 C22 H22B 109.5 . .
H22A C22 H22B 109.5 . .
C17 C22 H22C 109.5 . .
H22A C22 H22C 109.5 . .
H22B C22 H22C 109.5 . .

loop_
_geom_bond_atom_site_label_1
_geom_bond_atom_site_label_2
_geom_bond_distance
_geom_bond_site_symmetry_2
Co1 N1 2.150(3) .
Co1 N1 2.150(3) 3_675
Co1 N2 2.289(3) 3_675
Co1 N2 2.289(3) .
Co1 Cl1 2.4592(10) 3_675
Co1 Cl1 2.4592(10) .
N2 C12 1.480(5) .
N2 C13 1.486(5) .
N2 H2N 0.9100 .
N1 C10 1.481(5) .
N1 C11 1.484(5) .
N1 H1N 0.9100 .
C15 C16 1.387(6) .
C15 C14 1.406(6) .
C15 C21 1.503(6) .
C14 C19 1.401(6) .
C14 C13 1.514(6) .
C13 H13A 0.9700 .
C13 H13B 0.9700 .
C11 C12 1.508(5) .
C11 H11A 0.9700 .
C11 H11B 0.9700 .
C19 C18 1.390(7) .
C19 C20 1.500(7) .
C5 C4 1.395(6) .
C5 C6 1.405(6) .
C5 C10 1.522(6) .
C10 H10A 0.9700 .
C10 H10B 0.9700 .
C4 C3 1.387(7) .
C4 C8 1.495(7) .
C16 C17 1.378(7) .
C16 H16 0.9300 .
C6 C7 1.397(7) .
C6 C9 1.510(7) .
C12 H12A 0.9700 .
C12 H12B 0.9700 .
C17 C18 1.396(8) .
C17 C22 1.506(7) .
C20 H20B 0.9600 .
C20 H20A 0.9600 .
C20 H20C 0.9600 .
C18 H18 0.9300 .
C21 H21C 0.9600 .
C21 H21A 0.9600 .
C21 H21B 0.9600 .
C2 C7 1.364(8) .
C2 C3 1.392(7) .
C2 C1 1.519(8) .
C3 H3 0.9300 .
C8 H8B 0.9600 .
C8 H8C 0.9600 .
C8 H8A 0.9600 .
C7 H7 0.9300 .
C9 H9A 0.9600 .
C9 H9B 0.9600 .
C9 H9C 0.9600 .
C1 H1A 0.9600 .
C1 H1B 0.9600 .
C1 H1C 0.9600 .
C22 H22A 0.9600 .
C22 H22B 0.9600 .
C22 H22C 0.9600 .
